data_2238131
loop_
_publ_author_name
'Mel\'endrez-Lu\'evano, Ruth'
'Cabrera-Vivas, Blanca M.'
'Flores-Alamo, Marcos'
'Ramirez, Juan C.'
'Conde-S\'anchez, Pedro'

_publ_section_title
;
 (<i>E</i>)-1-(2,4-Dinitrobenzylidene)-2,2-diphenylhydrazine
;
_journal_coeditor_code BT6909
_journal_issue 7
_journal_name_full 'Acta Crystallographica Section E'
_journal_page_first o1039
_journal_paper_doi 10.1107/S1600536813014360
_journal_volume 69
_journal_year 2013
_chemical_formula_iupac 'C19 H14 N4 O4'
_chemical_formula_moiety 'C19 H14 N4 O4'
_chemical_formula_sum 'C19 H14 N4 O4'
_chemical_formula_weight 362.34
_chemical_name_systematic
;
(<i>E</i>)- 1-(2,4-Dinitrobenzylidene)-2,2-diphenylhydrazine
;
_space_group_crystal_system triclinic
_space_group_IT_number 2
_space_group_name_Hall '-P 1'
_space_group_name_H-M_alt 'P -1'
_symmetry_space_group_name_Hall '-P 1'
_symmetry_space_group_name_H-M 'P -1'
_atom_sites_solution_hydrogens geom
_atom_sites_solution_primary direct
_atom_sites_solution_secondary difmap
_audit_conform_dict_name cif_core.dic
_audit_conform_dict_version 2.4
_audit_creation_method 'WinGX routine CIF_UPDATE'
_cell_angle_alpha 91.878(5)
_cell_angle_beta 93.431(6)
_cell_angle_gamma 91.548(6)
_cell_formula_units_Z 4
_cell_length_a 7.0288(6)
_cell_length_b 13.5001(7)
_cell_length_c 17.9271(11)
_cell_measurement_reflns_used 4321
_cell_measurement_temperature 298(2)
_cell_measurement_theta_max 25.9999
_cell_measurement_theta_min 3.4106
_cell_volume 1696.4(2)
_computing_cell_refinement
;
CrysAlis RED (Oxford Diffraction, 2009)
;
_computing_data_collection
;
CrysAlis CCD (Oxford Diffraction, 2009)
;
_computing_data_reduction
;
CrysAlis RED (Oxford Diffraction, 2009)
;
_computing_molecular_graphics 'ORTEP-3 for Windows (Farrugia, 2012) and Mercury (Macrae <i>et al.</i>, 2006)'
_computing_publication_material 'WinGX (Farrugia, 2012)'
_computing_structure_refinement 'SHELXL97 (Sheldrick, 2008)'
_computing_structure_solution 'SHELXS97 (Sheldrick, 2008)'
_diffrn_ambient_temperature 298(2)
_diffrn_detector_area_resol_mean 10.4685
_diffrn_measured_fraction_theta_full 0.997
_diffrn_measured_fraction_theta_max 0.997
_diffrn_measurement_device_type 'Oxford Diffraction Xcalibur (Atlas, Gemini)'
_diffrn_measurement_method '\w scans'
_diffrn_radiation_monochromator graphite
_diffrn_radiation_type MoK\a
_diffrn_radiation_wavelength 0.71073
_diffrn_reflns_av_R_equivalents 0.0277
_diffrn_reflns_limit_h_max 7
_diffrn_reflns_limit_h_min -8
_diffrn_reflns_limit_k_max 16
_diffrn_reflns_limit_k_min -13
_diffrn_reflns_limit_l_max 22
_diffrn_reflns_limit_l_min -21
_diffrn_reflns_number 13303
_diffrn_reflns_theta_full 26.06
_diffrn_reflns_theta_max 26.06
_diffrn_reflns_theta_min 3.42
_exptl_absorpt_coefficient_mu 0.103
_exptl_absorpt_correction_T_max 0.988
_exptl_absorpt_correction_T_min 0.955
_exptl_absorpt_correction_type analytical
_exptl_absorpt_process_details
;
(CrysAlis PRO; Oxford Diffraction, 2009)
;
_exptl_crystal_colour red
_exptl_crystal_density_diffrn 1.419
_exptl_crystal_density_method 'not measured'
_exptl_crystal_description prism
_exptl_crystal_F_000 752
_exptl_crystal_size_max 0.5862
_exptl_crystal_size_mid 0.3754
_exptl_crystal_size_min 0.1214
_refine_diff_density_max 0.143
_refine_diff_density_min -0.2
_refine_ls_extinction_method none
_refine_ls_goodness_of_fit_ref 1.006
_refine_ls_hydrogen_treatment constr
_refine_ls_matrix_type full
_refine_ls_number_parameters 487
_refine_ls_number_reflns 6694
_refine_ls_number_restraints 0
_refine_ls_restrained_S_all 1.006
_refine_ls_R_factor_all 0.0914
_refine_ls_R_factor_gt 0.0396
_refine_ls_shift/su_max 0.001
_refine_ls_shift/su_mean 0
_refine_ls_structure_factor_coef Fsqd
_refine_ls_weighting_details 'calc w=1/[\s^2^(Fo^2^)+(0.0255P)^2^] where P=(Fo^2^+2Fc^2^)/3'
_refine_ls_weighting_scheme calc
_refine_ls_wR_factor_gt 0.0725
_refine_ls_wR_factor_ref 0.0794
_reflns_number_gt 3465
_reflns_number_total 6694
_reflns_threshold_expression I>2\s(I)
_cod_data_source_file bt6909.cif
_cod_data_source_block I
_cod_database_code 2238131
_cod_database_fobs_code 2238131

loop_
_space_group_symop_operation_xyz
'x, y, z'
'-x, -y, -z'

loop_
_atom_site_type_symbol
_atom_site_label
_atom_site_fract_x
_atom_site_fract_y
_atom_site_fract_z
_atom_site_U_iso_or_equiv
_atom_site_adp_type
_atom_site_calc_flag
_atom_site_refinement_flags
_atom_site_occupancy
_atom_site_symmetry_multiplicity
C C1A 0.3668(2) -0.02195(12) 0.81399(8) 0.0351(4) Uani d . 1 1
C C2A 0.3795(2) -0.12554(12) 0.81250(8) 0.0351(4) Uani d . 1 1
C C3A 0.3529(2) -0.18098(12) 0.87481(8) 0.0410(4) Uani d . 1 1
H H3A 0.3639 -0.2495 0.8725 0.049 Uiso calc R 1 1
C C4A 0.3103(2) -0.13346(13) 0.93960(8) 0.0412(4) Uani d . 1 1
C C5A 0.2958(2) -0.03170(13) 0.94464(9) 0.0475(5) Uani d . 1 1
H H5A 0.2669 -0.0001 0.9893 0.057 Uiso calc R 1 1
C C6A 0.3250(2) 0.02177(13) 0.88257(8) 0.0448(4) Uani d . 1 1
H H6A 0.3166 0.0904 0.8862 0.054 Uiso calc R 1 1
C C7A 0.3967(2) 0.04206(13) 0.75145(9) 0.0416(4) Uani d . 1 1
H H7A 0.4005 0.0166 0.7027 0.05 Uiso calc R 1 1
C C8A 0.4850(2) 0.29930(12) 0.73592(9) 0.0380(4) Uani d . 1 1
C C9A 0.5557(2) 0.32258(13) 0.80812(9) 0.0443(4) Uani d . 1 1
H H9A 0.5802 0.2725 0.8414 0.053 Uiso calc R 1 1
C C10A 0.5895(2) 0.42039(15) 0.83049(10) 0.0528(5) Uani d . 1 1
H H10A 0.6363 0.4358 0.8792 0.063 Uiso calc R 1 1
C C11A 0.5552(3) 0.49555(14) 0.78203(12) 0.0597(5) Uani d . 1 1
H H11A 0.5781 0.5614 0.7977 0.072 Uiso calc R 1 1
C C12A 0.4870(3) 0.47210(14) 0.71041(11) 0.0573(5) Uani d . 1 1
H H12A 0.4641 0.5225 0.6772 0.069 Uiso calc R 1 1
C C13A 0.4517(2) 0.37495(13) 0.68692(10) 0.0493(5) Uani d . 1 1
H H13A 0.4054 0.3601 0.638 0.059 Uiso calc R 1 1
C C14A 0.4312(3) 0.17046(12) 0.63452(9) 0.0436(4) Uani d . 1 1
C C15A 0.5912(3) 0.17379(13) 0.59397(10) 0.0556(5) Uani d . 1 1
H H15A 0.7088 0.1936 0.6169 0.067 Uiso calc R 1 1
C C16A 0.5746(3) 0.14724(15) 0.51853(11) 0.0667(6) Uani d . 1 1
H H16A 0.6818 0.15 0.4905 0.08 Uiso calc R 1 1
C C17A 0.4022(4) 0.11692(15) 0.48480(11) 0.0685(6) Uani d . 1 1
H H17A 0.3926 0.0983 0.4343 0.082 Uiso calc R 1 1
C C18A 0.2445(3) 0.11405(15) 0.52541(10) 0.0679(6) Uani d . 1 1
H H18A 0.1273 0.0933 0.5025 0.082 Uiso calc R 1 1
C C19A 0.2574(3) 0.14172(14) 0.60044(10) 0.0563(5) Uani d . 1 1
H H19A 0.1489 0.1409 0.6277 0.068 Uiso calc R 1 1
N N1A 0.41773(19) 0.13568(10) 0.76728(7) 0.0412(4) Uani d . 1 1
N N2A 0.4450(2) 0.19996(10) 0.71228(7) 0.0460(4) Uani d . 1 1
N N3A 0.4219(2) -0.18328(11) 0.74490(8) 0.0446(4) Uani d . 1 1
N N4A 0.2742(2) -0.19203(14) 1.00492(9) 0.0588(4) Uani d . 1 1
O O1A 0.4180(2) -0.14424(10) 0.68499(7) 0.0713(4) Uani d . 1 1
O O2A 0.4573(2) -0.27067(10) 0.75110(7) 0.0690(4) Uani d . 1 1
O O3A 0.2800(2) -0.28198(11) 0.99918(7) 0.0854(5) Uani d . 1 1
O O4A 0.2412(2) -0.14791(11) 1.06275(7) 0.0868(5) Uani d . 1 1
C C1B 1.0722(2) 0.48446(12) 0.81436(8) 0.0360(4) Uani d . 1 1
C C2B 1.0599(2) 0.38024(12) 0.81056(8) 0.0362(4) Uani d . 1 1
C C3B 1.1091(2) 0.32368(13) 0.87149(9) 0.0437(4) Uani d . 1 1
H H3B 1.0986 0.2549 0.8675 0.052 Uiso calc R 1 1
C C4B 1.1730(2) 0.36977(13) 0.93732(9) 0.0431(4) Uani d . 1 1
C C5B 1.1862(2) 0.47202(13) 0.94478(9) 0.0472(5) Uani d . 1 1
H H5B 1.2284 0.5031 0.9901 0.057 Uiso calc R 1 1
C C6B 1.1357(2) 0.52650(13) 0.88409(9) 0.0462(5) Uani d . 1 1
H H6B 1.1441 0.5953 0.8895 0.055 Uiso calc R 1 1
C C7B 1.0249(2) 0.54984(13) 0.75336(9) 0.0418(4) Uani d . 1 1
H H7B 1.006 0.5257 0.7042 0.05 Uiso calc R 1 1
C C8B 0.9320(2) 0.80531(12) 0.73992(9) 0.0388(4) Uani d . 1 1
C C9B 0.8888(2) 0.82648(13) 0.81281(9) 0.0457(5) Uani d . 1 1
H H9B 0.8825 0.776 0.8467 0.055 Uiso calc R 1 1
C C10B 0.8550(2) 0.92275(14) 0.83500(10) 0.0538(5) Uani d . 1 1
H H10B 0.8278 0.937 0.8843 0.065 Uiso calc R 1 1
C C11B 0.8608(2) 0.99803(14) 0.78533(11) 0.0578(5) Uani d . 1 1
H H11B 0.838 1.0628 0.8009 0.069 Uiso calc R 1 1
C C12B 0.9002(3) 0.97709(14) 0.71319(11) 0.0549(5) Uani d . 1 1
H H12B 0.903 1.0278 0.6794 0.066 Uiso calc R 1 1
C C13B 0.9361(2) 0.88092(13) 0.68955(10) 0.0482(5) Uani d . 1 1
H H13B 0.9628 0.8672 0.6401 0.058 Uiso calc R 1 1
C C14B 0.9507(3) 0.67717(12) 0.63857(9) 0.0427(4) Uani d . 1 1
C C15B 1.1080(3) 0.66776(14) 0.59758(10) 0.0567(5) Uani d . 1 1
H H15B 1.2294 0.6803 0.62 0.068 Uiso calc R 1 1
C C16B 1.0852(3) 0.63946(15) 0.52263(11) 0.0677(6) Uani d . 1 1
H H16B 1.1914 0.6339 0.4944 0.081 Uiso calc R 1 1
C C17B 0.9074(4) 0.61979(15) 0.49027(11) 0.0685(6) Uani d . 1 1
H H17B 0.8927 0.6 0.44 0.082 Uiso calc R 1 1
C C18B 0.7515(3) 0.62890(16) 0.53095(11) 0.0694(6) Uani d . 1 1
H H18B 0.6305 0.6152 0.5085 0.083 Uiso calc R 1 1
C C19B 0.7723(3) 0.65841(14) 0.60565(10) 0.0562(5) Uani d . 1 1
H H19B 0.6654 0.6655 0.6334 0.067 Uiso calc R 1 1
N N1B 1.01036(19) 0.64297(11) 0.77055(7) 0.0423(4) Uani d . 1 1
N N2B 0.9722(2) 0.70762(10) 0.71597(7) 0.0464(4) Uani d . 1 1
N N3B 0.99175(19) 0.32343(12) 0.74256(8) 0.0462(4) Uani d . 1 1
N N4B 1.2312(2) 0.31012(14) 1.00096(9) 0.0610(5) Uani d . 1 1
O O1B 0.9506(2) 0.36593(10) 0.68571(7) 0.0697(4) Uani d . 1 1
O O2B 0.9778(2) 0.23333(10) 0.74548(7) 0.0749(4) Uani d . 1 1
O O3B 1.2219(2) 0.22001(11) 0.99330(8) 0.0905(5) Uani d . 1 1
O O4B 1.2854(2) 0.35333(11) 1.05901(7) 0.0901(5) Uani d . 1 1

loop_
_atom_site_aniso_label
_atom_site_aniso_U_11
_atom_site_aniso_U_22
_atom_site_aniso_U_33
_atom_site_aniso_U_12
_atom_site_aniso_U_13
_atom_site_aniso_U_23
C1A 0.0376(10) 0.0321(10) 0.0351(9) -0.0016(8) -0.0020(7) 0.0028(8)
C2A 0.0374(10) 0.0326(10) 0.0348(9) -0.0022(8) 0.0020(7) -0.0018(8)
C3A 0.0477(11) 0.0318(10) 0.0430(10) -0.0044(8) -0.0008(8) 0.0051(9)
C4A 0.0549(12) 0.0377(11) 0.0304(9) -0.0075(9) -0.0021(8) 0.0077(8)
C5A 0.0645(13) 0.0428(12) 0.0344(10) -0.0035(9) 0.0010(8) -0.0039(9)
C6A 0.0660(13) 0.0305(10) 0.0377(10) 0.0005(9) 0.0036(8) 0.0008(8)
C7A 0.0545(12) 0.0338(11) 0.0365(10) -0.0010(8) 0.0022(8) 0.0034(8)
C8A 0.0429(11) 0.0321(10) 0.0395(10) 0.0000(8) 0.0043(8) 0.0072(9)
C9A 0.0516(12) 0.0378(12) 0.0439(11) 0.0003(9) 0.0039(8) 0.0046(9)
C10A 0.0499(13) 0.0520(13) 0.0559(12) -0.0037(10) 0.0062(9) -0.0088(11)
C11A 0.0595(14) 0.0357(12) 0.0846(15) -0.0021(10) 0.0140(11) -0.0042(12)
C12A 0.0649(14) 0.0379(13) 0.0707(14) 0.0035(10) 0.0090(10) 0.0150(11)
C13A 0.0572(13) 0.0409(12) 0.0499(11) -0.0004(9) 0.0013(9) 0.0089(10)
C14A 0.0618(13) 0.0313(10) 0.0375(10) -0.0030(9) 0.0005(9) 0.0074(8)
C15A 0.0662(14) 0.0489(13) 0.0523(12) -0.0005(10) 0.0063(10) 0.0056(10)
C16A 0.0890(18) 0.0579(14) 0.0563(14) 0.0077(12) 0.0275(12) 0.0038(11)
C17A 0.111(2) 0.0536(14) 0.0410(12) -0.0023(13) 0.0057(13) -0.0003(10)
C18A 0.0920(18) 0.0619(15) 0.0474(13) -0.0137(12) -0.0101(11) 0.0053(11)
C19A 0.0671(14) 0.0579(14) 0.0437(11) -0.0080(10) 0.0036(9) 0.0064(10)
N1A 0.0517(9) 0.0342(9) 0.0375(8) -0.0021(7) -0.0003(6) 0.0072(7)
N2A 0.0691(11) 0.0348(9) 0.0336(8) -0.0071(7) 0.0006(7) 0.0058(7)
N3A 0.0510(10) 0.0381(10) 0.0448(9) -0.0026(7) 0.0079(7) -0.0020(8)
N4A 0.0820(13) 0.0540(12) 0.0399(10) -0.0132(9) 0.0016(8) 0.0081(9)
O1A 0.1278(13) 0.0501(9) 0.0383(7) 0.0053(8) 0.0231(7) 0.0027(7)
O2A 0.1049(12) 0.0346(9) 0.0691(9) 0.0124(7) 0.0155(7) -0.0033(7)
O3A 0.1557(16) 0.0426(9) 0.0587(9) -0.0129(9) 0.0137(9) 0.0140(8)
O4A 0.1535(15) 0.0685(11) 0.0396(8) -0.0074(10) 0.0179(8) 0.0064(8)
C1B 0.0402(11) 0.0340(11) 0.0345(9) 0.0021(8) 0.0068(7) 0.0026(8)
C2B 0.0395(10) 0.0354(10) 0.0339(9) 0.0030(8) 0.0038(7) -0.0022(8)
C3B 0.0516(12) 0.0352(11) 0.0452(11) 0.0066(9) 0.0070(8) 0.0042(9)
C4B 0.0538(12) 0.0420(12) 0.0351(10) 0.0103(9) 0.0069(8) 0.0083(9)
C5B 0.0643(13) 0.0458(12) 0.0317(10) 0.0033(9) 0.0039(8) -0.0017(9)
C6B 0.0635(13) 0.0340(11) 0.0409(10) 0.0002(9) 0.0032(8) 0.0002(9)
C7B 0.0538(12) 0.0366(11) 0.0349(9) 0.0008(8) 0.0020(8) 0.0031(9)
C8B 0.0406(11) 0.0339(11) 0.0414(10) 0.0024(8) -0.0027(7) 0.0046(9)
C9B 0.0490(12) 0.0419(12) 0.0460(11) 0.0007(9) 0.0008(8) 0.0024(9)
C10B 0.0548(13) 0.0503(13) 0.0556(12) 0.0033(10) 0.0030(9) -0.0098(10)
C11B 0.0521(13) 0.0383(12) 0.0818(15) 0.0026(9) -0.0021(10) -0.0079(11)
C12B 0.0593(13) 0.0368(12) 0.0689(14) 0.0008(9) -0.0005(10) 0.0126(11)
C13B 0.0557(12) 0.0423(12) 0.0466(11) 0.0039(9) 0.0006(8) 0.0067(10)
C14B 0.0629(13) 0.0317(10) 0.0343(10) 0.0052(9) 0.0050(9) 0.0068(8)
C15B 0.0675(14) 0.0511(13) 0.0512(12) 0.0017(10) 0.0044(10) -0.0021(10)
C16B 0.0894(18) 0.0611(15) 0.0548(14) 0.0069(12) 0.0220(12) -0.0021(11)
C17B 0.109(2) 0.0566(14) 0.0399(12) 0.0101(13) 0.0019(13) -0.0022(10)
C18B 0.0815(17) 0.0714(16) 0.0530(13) 0.0022(12) -0.0137(11) -0.0016(12)
C19B 0.0649(14) 0.0565(13) 0.0473(12) 0.0032(10) 0.0021(10) 0.0032(10)
N1B 0.0517(9) 0.0372(9) 0.0382(8) 0.0025(7) 0.0024(6) 0.0059(7)
N2B 0.0725(11) 0.0360(9) 0.0311(8) 0.0110(8) 0.0003(7) 0.0069(7)
N3B 0.0502(10) 0.0421(11) 0.0461(9) 0.0024(8) 0.0040(7) -0.0042(8)
N4B 0.0870(13) 0.0562(12) 0.0406(10) 0.0167(10) 0.0008(8) 0.0087(9)
O1B 0.1135(12) 0.0541(9) 0.0390(7) -0.0086(8) -0.0118(7) 0.0014(7)
O2B 0.1153(13) 0.0330(9) 0.0734(10) 0.0007(8) -0.0151(8) -0.0063(7)
O3B 0.1567(16) 0.0456(10) 0.0692(10) 0.0218(10) -0.0085(9) 0.0147(9)
O4B 0.1533(16) 0.0728(11) 0.0427(9) 0.0195(10) -0.0149(9) 0.0048(8)

loop_
_atom_type_symbol
_atom_type_description
_atom_type_scat_dispersion_real
_atom_type_scat_dispersion_imag
_atom_type_scat_source
C C 0.0033 0.0016 'International Tables Vol C Tables 4.2.6.8 and 6.1.1.4'
H H 0 0 'International Tables Vol C Tables 4.2.6.8 and 6.1.1.4'
N N 0.0061 0.0033 'International Tables Vol C Tables 4.2.6.8 and 6.1.1.4'
O O 0.0106 0.006 'International Tables Vol C Tables 4.2.6.8 and 6.1.1.4'

loop_
_exptl_crystal_face_index_h
_exptl_crystal_face_index_k
_exptl_crystal_face_index_l
_exptl_crystal_face_perp_dist
0 0 1 0.0607
0 0 -1 0.0607
0 -1 0 0.1877
0 1 0 0.1877
-1 1 0 0.3647
1 -1 0 0.1614
-1 -1 0 0.3089
1 1 0 0.1899

loop_
_geom_angle_atom_site_label_1
_geom_angle_atom_site_label_2
_geom_angle_atom_site_label_3
_geom_angle
C6A C1A C2A 115.60(14)
C6A C1A C7A 118.58(15)
C2A C1A C7A 125.81(15)
C3A C2A C1A 122.35(15)
C3A C2A N3A 114.98(14)
C1A C2A N3A 122.67(14)
C4A C3A C2A 118.84(15)
C4A C3A H3A 120.6
C2A C3A H3A 120.6
C3A C4A C5A 121.56(15)
C3A C4A N4A 119.13(16)
C5A C4A N4A 119.29(16)
C6A C5A C4A 118.61(16)
C6A C5A H5A 120.7
C4A C5A H5A 120.7
C5A C6A C1A 123.03(16)
C5A C6A H6A 118.5
C1A C6A H6A 118.5
N1A C7A C1A 116.49(15)
N1A C7A H7A 121.8
C1A C7A H7A 121.8
C9A C8A C13A 119.23(17)
C9A C8A N2A 120.69(15)
C13A C8A N2A 120.08(15)
C10A C9A C8A 119.67(16)
C10A C9A H9A 120.2
C8A C9A H9A 120.2
C11A C10A C9A 121.12(18)
C11A C10A H10A 119.4
C9A C10A H10A 119.4
C12A C11A C10A 119.00(19)
C12A C11A H11A 120.5
C10A C11A H11A 120.5
C11A C12A C13A 120.86(18)
C11A C12A H12A 119.6
C13A C12A H12A 119.6
C12A C13A C8A 120.11(18)
C12A C13A H13A 119.9
C8A C13A H13A 119.9
C19A C14A C15A 120.34(17)
C19A C14A N2A 119.85(16)
C15A C14A N2A 119.78(16)
C14A C15A C16A 119.11(18)
C14A C15A H15A 120.4
C16A C15A H15A 120.4
C17A C16A C15A 120.6(2)
C17A C16A H16A 119.7
C15A C16A H16A 119.7
C18A C17A C16A 119.8(2)
C18A C17A H17A 120.1
C16A C17A H17A 120.1
C17A C18A C19A 120.44(19)
C17A C18A H18A 119.8
C19A C18A H18A 119.8
C14A C19A C18A 119.64(18)
C14A C19A H19A 120.2
C18A C19A H19A 120.2
C7A N1A N2A 120.05(14)
N1A N2A C8A 115.78(13)
N1A N2A C14A 122.80(14)
C8A N2A C14A 121.41(13)
O1A N3A O2A 121.87(15)
O1A N3A C2A 119.95(14)
O2A N3A C2A 118.17(14)
O4A N4A O3A 123.09(16)
O4A N4A C4A 118.02(17)
O3A N4A C4A 118.88(17)
C6B C1B C2B 115.16(15)
C6B C1B C7B 118.81(16)
C2B C1B C7B 126.02(15)
C3B C2B C1B 122.16(15)
C3B C2B N3B 115.05(15)
C1B C2B N3B 122.78(14)
C4B C3B C2B 119.39(17)
C4B C3B H3B 120.3
C2B C3B H3B 120.3
C3B C4B C5B 121.14(16)
C3B C4B N4B 119.48(17)
C5B C4B N4B 119.38(17)
C6B C5B C4B 118.54(17)
C6B C5B H5B 120.7
C4B C5B H5B 120.7
C5B C6B C1B 123.59(17)
C5B C6B H6B 118.2
C1B C6B H6B 118.2
N1B C7B C1B 117.04(15)
N1B C7B H7B 121.5
C1B C7B H7B 121.5
C9B C8B C13B 119.49(17)
C9B C8B N2B 120.98(15)
C13B C8B N2B 119.52(15)
C10B C9B C8B 119.67(17)
C10B C9B H9B 120.2
C8B C9B H9B 120.2
C11B C10B C9B 120.93(18)
C11B C10B H10B 119.5
C9B C10B H10B 119.5
C12B C11B C10B 119.50(19)
C12B C11B H11B 120.3
C10B C11B H11B 120.3
C11B C12B C13B 120.72(18)
C11B C12B H12B 119.6
C13B C12B H12B 119.6
C8B C13B C12B 119.66(17)
C8B C13B H13B 120.2
C12B C13B H13B 120.2
C19B C14B C15B 120.19(18)
C19B C14B N2B 119.65(17)
C15B C14B N2B 120.16(17)
C14B C15B C16B 119.62(19)
C14B C15B H15B 120.2
C16B C15B H15B 120.2
C17B C16B C15B 120.0(2)
C17B C16B H16B 120
C15B C16B H16B 120
C18B C17B C16B 120.4(2)
C18B C17B H17B 119.8
C16B C17B H17B 119.8
C17B C18B C19B 120.2(2)
C17B C18B H18B 119.9
C19B C18B H18B 119.9
C14B C19B C18B 119.65(19)
C14B C19B H19B 120.2
C18B C19B H19B 120.2
C7B N1B N2B 119.66(14)
N1B N2B C8B 116.16(13)
N1B N2B C14B 122.32(14)
C8B N2B C14B 121.11(13)
O1B N3B O2B 121.78(16)
O1B N3B C2B 120.07(15)
O2B N3B C2B 118.16(15)
O4B N4B O3B 123.35(17)
O4B N4B C4B 117.89(18)
O3B N4B C4B 118.76(18)

loop_
_geom_bond_atom_site_label_1
_geom_bond_atom_site_label_2
_geom_bond_distance
C1A C6A 1.397(2)
C1A C2A 1.403(2)
C1A C7A 1.459(2)
C2A C3A 1.3839(19)
C2A N3A 1.469(2)
C3A C4A 1.361(2)
C3A H3A 0.93
C4A C5A 1.381(2)
C4A N4A 1.4650(19)
C5A C6A 1.369(2)
C5A H5A 0.93
C6A H6A 0.93
C7A N1A 1.2888(19)
C7A H7A 0.93
C8A C9A 1.381(2)
C8A C13A 1.384(2)
C8A N2A 1.409(2)
C9A C10A 1.378(2)
C9A H9A 0.93
C10A C11A 1.374(2)
C10A H10A 0.93
C11A C12A 1.368(2)
C11A H11A 0.93
C12A C13A 1.376(2)
C12A H12A 0.93
C13A H13A 0.93
C14A C19A 1.373(2)
C14A C15A 1.376(2)
C14A N2A 1.434(2)
C15A C16A 1.385(2)
C15A H15A 0.93
C16A C17A 1.368(3)
C16A H16A 0.93
C17A C18A 1.362(3)
C17A H17A 0.93
C18A C19A 1.381(2)
C18A H18A 0.93
C19A H19A 0.93
N1A N2A 1.3534(16)
N3A O1A 1.2110(15)
N3A O2A 1.2195(16)
N4A O4A 1.2162(19)
N4A O3A 1.2173(19)
C1B C6B 1.399(2)
C1B C2B 1.406(2)
C1B C7B 1.456(2)
C2B C3B 1.386(2)
C2B N3B 1.467(2)
C3B C4B 1.362(2)
C3B H3B 0.93
C4B C5B 1.383(2)
C4B N4B 1.463(2)
C5B C6B 1.368(2)
C5B H5B 0.93
C6B H6B 0.93
C7B N1B 1.293(2)
C7B H7B 0.93
C8B C9B 1.382(2)
C8B C13B 1.386(2)
C8B N2B 1.414(2)
C9B C10B 1.378(2)
C9B H9B 0.93
C10B C11B 1.374(2)
C10B H10B 0.93
C11B C12B 1.361(2)
C11B H11B 0.93
C12B C13B 1.387(2)
C12B H12B 0.93
C13B H13B 0.93
C14B C19B 1.367(2)
C14B C15B 1.370(2)
C14B N2B 1.432(2)
C15B C16B 1.384(2)
C15B H15B 0.93
C16B C17B 1.362(3)
C16B H16B 0.93
C17B C18B 1.359(3)
C17B H17B 0.93
C18B C19B 1.383(2)
C18B H18B 0.93
C19B H19B 0.93
N1B N2B 1.3521(16)
N3B O1B 1.2097(16)
N3B O2B 1.2207(17)
N4B O4B 1.2121(19)
N4B O3B 1.2193(19)

loop_
_geom_hbond_atom_site_label_D
_geom_hbond_atom_site_label_H
_geom_hbond_atom_site_label_A
_geom_hbond_site_symmetry_A
_geom_hbond_distance_DH
_geom_hbond_distance_HA
_geom_hbond_distance_DA
_geom_hbond_angle_DHA
C11A H11A O2A 1_565 0.93 2.59 3.306(2) 134.2
C11B H11B O2B 1_565 0.93 2.72 3.370(2) 127.7

loop_
_geom_torsion_atom_site_label_1
_geom_torsion_atom_site_label_2
_geom_torsion_atom_site_label_3
_geom_torsion_atom_site_label_4
_geom_torsion
C6A C1A C2A C3A -0.1(2)
C7A C1A C2A C3A 178.63(15)
C6A C1A C2A N3A 179.84(14)
C7A C1A C2A N3A -1.4(2)
C1A C2A C3A C4A 0.9(2)
N3A C2A C3A C4A -179.06(14)
C2A C3A C4A C5A -0.9(2)
C2A C3A C4A N4A 177.51(14)
C3A C4A C5A C6A 0.1(3)
N4A C4A C5A C6A -178.28(15)
C4A C5A C6A C1A 0.7(3)
C2A C1A C6A C5A -0.7(2)
C7A C1A C6A C5A -179.55(15)
C6A C1A C7A N1A 12.6(2)
C2A C1A C7A N1A -166.14(15)
C13A C8A C9A C10A 0.8(2)
N2A C8A C9A C10A -178.48(16)
C8A C9A C10A C11A -0.4(3)
C9A C10A C11A C12A -0.2(3)
C10A C11A C12A C13A 0.4(3)
C11A C12A C13A C8A 0.0(3)
C9A C8A C13A C12A -0.6(2)
N2A C8A C13A C12A 178.65(16)
C19A C14A C15A C16A -0.4(3)
N2A C14A C15A C16A -178.53(16)
C14A C15A C16A C17A -0.8(3)
C15A C16A C17A C18A 0.9(3)
C16A C17A C18A C19A 0.1(3)
C15A C14A C19A C18A 1.4(3)
N2A C14A C19A C18A 179.54(17)
C17A C18A C19A C14A -1.3(3)
C1A C7A N1A N2A -179.63(13)
C7A N1A N2A C8A -174.03(15)
C7A N1A N2A C14A 7.1(2)
C9A C8A N2A N1A 21.3(2)
C13A C8A N2A N1A -157.96(14)
C9A C8A N2A C14A -159.80(16)
C13A C8A N2A C14A 20.9(2)
C19A C14A N2A N1A 68.4(2)
C15A C14A N2A N1A -113.47(18)
C19A C14A N2A C8A -110.43(18)
C15A C14A N2A C8A 67.7(2)
C3A C2A N3A O1A 168.42(15)
C1A C2A N3A O1A -11.5(2)
C3A C2A N3A O2A -10.4(2)
C1A C2A N3A O2A 169.66(15)
C3A C4A N4A O4A 178.13(17)
C5A C4A N4A O4A -3.4(2)
C3A C4A N4A O3A -1.2(2)
C5A C4A N4A O3A 177.22(17)
C6B C1B C2B C3B -0.6(2)
C7B C1B C2B C3B 179.58(15)
C6B C1B C2B N3B 178.50(14)
C7B C1B C2B N3B -1.3(2)
C1B C2B C3B C4B -0.5(2)
N3B C2B C3B C4B -179.67(15)
C2B C3B C4B C5B 1.3(3)
C2B C3B C4B N4B -177.95(14)
C3B C4B C5B C6B -0.8(3)
N4B C4B C5B C6B 178.37(14)
C4B C5B C6B C1B -0.4(3)
C2B C1B C6B C5B 1.1(2)
C7B C1B C6B C5B -179.12(15)
C6B C1B C7B N1B -12.5(2)
C2B C1B C7B N1B 167.26(16)
C13B C8B C9B C10B -1.6(2)
N2B C8B C9B C10B 178.39(15)
C8B C9B C10B C11B 1.0(3)
C9B C10B C11B C12B 0.1(3)
C10B C11B C12B C13B -0.6(3)
C9B C8B C13B C12B 1.2(2)
N2B C8B C13B C12B -178.84(15)
C11B C12B C13B C8B 0.0(3)
C19B C14B C15B C16B 0.2(3)
N2B C14B C15B C16B -179.22(16)
C14B C15B C16B C17B -0.9(3)
C15B C16B C17B C18B 0.8(3)
C16B C17B C18B C19B 0.1(3)
C15B C14B C19B C18B 0.7(3)
N2B C14B C19B C18B -179.92(17)
C17B C18B C19B C14B -0.8(3)
C1B C7B N1B N2B 178.10(13)
C7B N1B N2B C8B 171.41(15)
C7B N1B N2B C14B -1.3(2)
C9B C8B N2B N1B -15.2(2)
C13B C8B N2B N1B 164.80(14)
C9B C8B N2B C14B 157.63(15)
C13B C8B N2B C14B -22.4(2)
C19B C14B N2B N1B 96.7(2)
C15B C14B N2B N1B -83.9(2)
C19B C14B N2B C8B -75.7(2)
C15B C14B N2B C8B 103.7(2)
C3B C2B N3B O1B -177.83(14)
C1B C2B N3B O1B 3.0(2)
C3B C2B N3B O2B 2.4(2)
C1B C2B N3B O2B -176.76(15)
C3B C4B N4B O4B -179.18(17)
C5B C4B N4B O4B 1.6(2)
C3B C4B N4B O3B 0.4(3)
C5B C4B N4B O3B -178.81(18)
